data_7241547
loop_
_publ_author_name
'Chojnacki, Jaros\/law'
'Mo\'nka, Micha\/l'
'Serdiuk, Illia E.'
'Bojarski, Piotr'
'Po\/lo\'nski, Tadeusz'
'Olszewska, Teresa'

_publ_section_title
;
 Copper(i) halide cluster-based coordination polymers modulated by chiral
 ditopic dithiodianthranilide ligands: synthesis, crystal structure and
 photoluminescence
;
_journal_issue 2
_journal_name_full CrystEngComm
_journal_page_first 299
_journal_page_last 307
_journal_paper_doi 10.1039/D0CE01589J
_journal_volume 23
_journal_year 2021
_chemical_formula_moiety 'C28 H22 Br2 Cu2 N2 S2'
_chemical_formula_sum 'C28 H22 Br2 Cu2 N2 S2'
_chemical_formula_weight 737.49
_space_group_crystal_system triclinic
_space_group_IT_number 2
_space_group_name_Hall '-P 1'
_space_group_name_H-M_alt 'P -1'
_atom_sites_solution_hydrogens geom
_atom_sites_solution_primary direct
_atom_sites_solution_secondary difmap
_audit_creation_date 2020-06-15
_audit_creation_method
;
Olex2 1.2
(compiled 2018.05.29 svn.r3508 for OlexSys, GUI svn.r5506)
;
_audit_update_record
;
2020-07-02 deposited with the CCDC.	2020-11-06 downloaded from the CCDC.
;
_cell_angle_alpha 108.021(9)
_cell_angle_beta 107.195(9)
_cell_angle_gamma 98.463(9)
_cell_formula_units_Z 2
_cell_length_a 10.6426(12)
_cell_length_b 11.6334(14)
_cell_length_c 12.1551(15)
_cell_measurement_reflns_used 2871
_cell_measurement_temperature 120
_cell_measurement_theta_max 25.00
_cell_measurement_theta_min 1.94
_cell_volume 1319.1(3)
_computing_cell_refinement 'X-Area Recipe 1.33.0.0 (STOE, 2015)'
_computing_data_collection 'X-Area WinXpose 2.0.22.0 (STOE, 2016)'
_computing_data_reduction 'X-Area Integrate 1.72.0.0 (STOE, 2018) X-Area LANA 1.71.6.0 (STOE, 2017)'
_computing_molecular_graphics 'Olex2 (Dolomanov et al., 2009)'
_computing_publication_material 'Olex2 (Dolomanov et al., 2009)'
_computing_structure_refinement 'ShelXL (Sheldrick, 2015)'
_computing_structure_solution 'ShelXT (Sheldrick, 2015)'
_diffrn_ambient_temperature 120.0
_diffrn_detector_area_resol_mean 6.67
_diffrn_measured_fraction_theta_full 0.939
_diffrn_measured_fraction_theta_max 0.916
_diffrn_measurement_device_type 'STOE IPDS 2T'
_diffrn_measurement_method 'rotation method, \w scans'
_diffrn_radiation_type MoK\a
_diffrn_radiation_wavelength 0.71073
_diffrn_reflns_av_R_equivalents 0.0351
_diffrn_reflns_av_unetI/netI 0.0354
_diffrn_reflns_Laue_measured_fraction_full 0.939
_diffrn_reflns_Laue_measured_fraction_max 0.916
_diffrn_reflns_limit_h_max 12
_diffrn_reflns_limit_h_min -14
_diffrn_reflns_limit_k_max 15
_diffrn_reflns_limit_k_min -15
_diffrn_reflns_limit_l_max 16
_diffrn_reflns_limit_l_min -16
_diffrn_reflns_number 12200
_diffrn_reflns_point_group_measured_fraction_full 0.939
_diffrn_reflns_point_group_measured_fraction_max 0.916
_diffrn_reflns_theta_full 25.242
_diffrn_reflns_theta_max 29.166
_diffrn_reflns_theta_min 2.126
_exptl_absorpt_coefficient_mu 4.821
_exptl_absorpt_correction_T_max 0.7013
_exptl_absorpt_correction_T_min 0.2934
_exptl_absorpt_correction_type multi-scan
_exptl_absorpt_process_details
'STOE LANA, absorption correction by scaling of reflection intensities. J. Koziskova, F. Hahn, J. Richter, J. Kozisek, "Comparison of different absorption corrections on the model structure of tetrakis(\m~2~-acetato)- diaqua-di-copper(II)", Acta Chimica Slovaca, vol. 9, no. 2, 2016, pp. 136 - 140. Afterwards a spherical absorption correction was performed within STOE LANA.'
_exptl_crystal_colour yellow
_exptl_crystal_colour_primary yellow
_exptl_crystal_density_diffrn 1.857
_exptl_crystal_density_method 'not measured'
_exptl_crystal_description block
_exptl_crystal_F_000 728
_exptl_crystal_size_max 0.16
_exptl_crystal_size_mid 0.09
_exptl_crystal_size_min 0.08
_refine_diff_density_max 0.845
_refine_diff_density_min -0.830
_refine_diff_density_rms 0.112
_refine_ls_extinction_method none
_refine_ls_goodness_of_fit_ref 1.026
_refine_ls_hydrogen_treatment constr
_refine_ls_matrix_type full
_refine_ls_number_parameters 325
_refine_ls_number_reflns 6508
_refine_ls_number_restraints 0
_refine_ls_restrained_S_all 1.026
_refine_ls_R_factor_all 0.0398
_refine_ls_R_factor_gt 0.0309
_refine_ls_shift/su_max 0.001
_refine_ls_shift/su_mean 0.000
_refine_ls_structure_factor_coef Fsqd
_refine_ls_weighting_details 'w=1/[\s^2^(Fo^2^)+(0.0535P)^2^+0.0582P] where P=(Fo^2^+2Fc^2^)/3'
_refine_ls_weighting_scheme calc
_refine_ls_wR_factor_gt 0.0784
_refine_ls_wR_factor_ref 0.0822
_reflns_Friedel_coverage 0.000
_reflns_number_gt 5508
_reflns_number_total 6508
_reflns_threshold_expression 'I > 2\s(I)'
_cod_data_source_file d0ce01589j2.cif
_cod_data_source_block 9
_cod_depositor_comments 'Adding full bibliography for 7241541--7241550.cif.'
_cod_database_code 7241547
_shelx_shelxl_version_number 2018/3
_shelx_space_group_comment
;
The symmetry employed for this shelxl refinement is uniquely defined
by the following loop, which should always be used as a source of
symmetry information in preference to the above space-group names.
They are only intended as comments.
;
_shelx_estimated_absorpt_t_max 0.699
_shelx_estimated_absorpt_t_min 0.513
_olex2_refinement_description
;
1. Fixed Uiso
 At 1.2 times of:
  All C(H) groups, All C(H,H) groups
2.a Secondary CH2 refined with riding coordinates:
 C8(H8A,H8B), C22(H22A,H22B)
2.b Aromatic/amide H refined with riding coordinates:
 C3(H3), C4(H4), C5(H5), C6(H6), C10(H10), C11(H11), C12(H12), C13(H13),
 C14(H14), C17(H17), C18(H18), C19(H19), C20(H20), C24(H24), C25(H25), C26(H26),
  C27(H27), C28(H28)
;
_olex2_submission_special_instructions 'No special instructions were received'

loop_
_space_group_symop_operation_xyz
'x, y, z'
'-x, -y, -z'

loop_
_atom_site_label
_atom_site_type_symbol
_atom_site_fract_x
_atom_site_fract_y
_atom_site_fract_z
_atom_site_U_iso_or_equiv
_atom_site_adp_type
_atom_site_occupancy
_atom_site_site_symmetry_order
_atom_site_calc_flag
_atom_site_refinement_flags_posn
_atom_site_refinement_flags_adp
_atom_site_refinement_flags_occupancy
_atom_site_disorder_assembly
_atom_site_disorder_group
Br1 Br 0.02722(2) 0.80834(2) 0.22317(2) 0.01905(7) Uani 1 1 d . . . . .
Br2 Br -0.01606(2) 0.84772(2) 0.53443(2) 0.01487(6) Uani 1 1 d . . . . .
Cu1 Cu 0.90430(3) 0.91384(3) 0.35321(3) 0.02033(8) Uani 1 1 d . . . . .
Cu2 Cu 0.15002(3) 0.83259(3) 0.43058(3) 0.01833(8) Uani 1 1 d . . . . .
S1 S 0.68786(6) 0.90537(6) 0.25357(6) 0.01514(12) Uani 1 1 d . . . . .
S2 S 0.36633(6) 0.85125(6) 0.53116(6) 0.01900(13) Uani 1 1 d . . . . .
N1 N 0.4416(2) 0.77253(18) 0.21006(18) 0.0127(4) Uani 1 1 d . . . . .
N2 N 0.55958(19) 0.75762(18) 0.47110(18) 0.0119(4) Uani 1 1 d . . . . .
C1 C 0.5761(2) 0.7847(2) 0.2481(2) 0.0121(4) Uani 1 1 d . . . . .
C2 C 0.6247(2) 0.6856(2) 0.2886(2) 0.0124(4) Uani 1 1 d . . . . .
C3 C 0.6883(3) 0.6088(2) 0.2221(2) 0.0174(5) Uani 1 1 d . . . . .
H3 H 0.696994 0.617804 0.149466 0.021 Uiso 1 1 calc R . . . .
C4 C 0.7386(3) 0.5196(2) 0.2623(3) 0.0204(5) Uani 1 1 d . . . . .
H4 H 0.780291 0.466712 0.216238 0.024 Uiso 1 1 calc R . . . .
C5 C 0.7285(3) 0.5072(2) 0.3688(2) 0.0189(5) Uani 1 1 d . . . . .
H5 H 0.763413 0.445992 0.395700 0.023 Uiso 1 1 calc R . . . .
C6 C 0.6673(2) 0.5841(2) 0.4373(2) 0.0155(4) Uani 1 1 d . . . . .
H6 H 0.662476 0.577187 0.511896 0.019 Uiso 1 1 calc R . . . .
C7 C 0.6136(2) 0.6711(2) 0.3948(2) 0.0128(4) Uani 1 1 d . . . . .
C8 C 0.6611(2) 0.8533(2) 0.5886(2) 0.0142(4) Uani 1 1 d . . . . .
H8A H 0.631398 0.931659 0.605208 0.017 Uiso 1 1 calc R . . . .
H8B H 0.749312 0.871109 0.577320 0.017 Uiso 1 1 calc R . . . .
C9 C 0.6835(2) 0.8175(2) 0.7015(2) 0.0149(5) Uani 1 1 d . . . . .
C10 C 0.7941(3) 0.8915(2) 0.8083(3) 0.0232(5) Uani 1 1 d . . . . .
H10 H 0.855226 0.959181 0.807397 0.028 Uiso 1 1 calc R . . . .
C11 C 0.8165(3) 0.8677(3) 0.9169(2) 0.0271(6) Uani 1 1 d . . . . .
H11 H 0.892146 0.919428 0.989954 0.033 Uiso 1 1 calc R . . . .
C12 C 0.7279(3) 0.7682(3) 0.9184(3) 0.0255(6) Uani 1 1 d . . . . .
H12 H 0.742071 0.752357 0.992655 0.031 Uiso 1 1 calc R . . . .
C13 C 0.6198(3) 0.6928(3) 0.8119(3) 0.0223(5) Uani 1 1 d . . . . .
H13 H 0.560767 0.623386 0.812320 0.027 Uiso 1 1 calc R . . . .
C14 C 0.5960(3) 0.7173(2) 0.7035(2) 0.0180(5) Uani 1 1 d . . . . .
H14 H 0.519966 0.665528 0.630844 0.022 Uiso 1 1 calc R . . . .
C15 C 0.4271(2) 0.7549(2) 0.4369(2) 0.0132(4) Uani 1 1 d . . . . .
C16 C 0.3340(2) 0.6608(2) 0.3136(2) 0.0137(4) Uani 1 1 d . . . . .
C17 C 0.2286(2) 0.5672(2) 0.3058(3) 0.0184(5) Uani 1 1 d . . . . .
H17 H 0.218134 0.562743 0.379411 0.022 Uiso 1 1 calc R . . . .
C18 C 0.1399(3) 0.4813(3) 0.1913(3) 0.0235(5) Uani 1 1 d . . . . .
H18 H 0.068247 0.418472 0.186622 0.028 Uiso 1 1 calc R . . . .
C19 C 0.1550(3) 0.4863(2) 0.0830(3) 0.0225(5) Uani 1 1 d . . . . .
H19 H 0.095184 0.425838 0.004670 0.027 Uiso 1 1 calc R . . . .
C20 C 0.2573(3) 0.5797(2) 0.0894(2) 0.0174(5) Uani 1 1 d . . . . .
H20 H 0.266716 0.584400 0.015416 0.021 Uiso 1 1 calc R . . . .
C21 C 0.3464(2) 0.6667(2) 0.2047(2) 0.0132(4) Uani 1 1 d . . . . .
C22 C 0.3781(2) 0.8685(2) 0.1752(2) 0.0139(4) Uani 1 1 d . . . . .
H22A H 0.446543 0.950762 0.217642 0.017 Uiso 1 1 calc R . . . .
H22B H 0.301845 0.875182 0.205609 0.017 Uiso 1 1 calc R . . . .
C23 C 0.3250(2) 0.8402(2) 0.0374(2) 0.0138(4) Uani 1 1 d . . . . .
C24 C 0.1844(2) 0.8126(2) -0.0274(2) 0.0179(5) Uani 1 1 d . . . . .
H24 H 0.122607 0.805878 0.014343 0.021 Uiso 1 1 calc R . . . .
C25 C 0.1350(3) 0.7952(2) -0.1528(2) 0.0203(5) Uani 1 1 d . . . . .
H25 H 0.039828 0.778065 -0.195995 0.024 Uiso 1 1 calc R . . . .
C26 C 0.2250(3) 0.8028(2) -0.2146(2) 0.0203(5) Uani 1 1 d . . . . .
H26 H 0.191467 0.789774 -0.300376 0.024 Uiso 1 1 calc R . . . .
C27 C 0.3642(3) 0.8297(3) -0.1505(2) 0.0226(5) Uani 1 1 d . . . . .
H27 H 0.425756 0.835445 -0.192655 0.027 Uiso 1 1 calc R . . . .
C28 C 0.4140(3) 0.8481(2) -0.0262(2) 0.0188(5) Uani 1 1 d . . . . .
H28 H 0.509378 0.866190 0.016505 0.023 Uiso 1 1 calc R . . . .

loop_
_atom_site_aniso_label
_atom_site_aniso_U_11
_atom_site_aniso_U_22
_atom_site_aniso_U_33
_atom_site_aniso_U_23
_atom_site_aniso_U_13
_atom_site_aniso_U_12
Br1 0.01683(12) 0.02696(14) 0.01526(12) 0.00700(10) 0.00786(10) 0.00888(10)
Br2 0.01158(11) 0.02015(12) 0.01560(11) 0.00850(9) 0.00608(9) 0.00562(9)
Cu1 0.01399(15) 0.02772(17) 0.02147(16) 0.01105(14) 0.00633(13) 0.00782(13)
Cu2 0.01362(15) 0.02322(16) 0.01958(16) 0.00782(13) 0.00674(13) 0.00784(13)
S1 0.0121(2) 0.0168(3) 0.0192(3) 0.0094(2) 0.0060(2) 0.0048(2)
S2 0.0145(3) 0.0287(3) 0.0133(3) 0.0036(2) 0.0064(2) 0.0107(3)
N1 0.0129(9) 0.0145(9) 0.0133(9) 0.0064(8) 0.0061(8) 0.0057(8)
N2 0.0110(8) 0.0151(9) 0.0118(9) 0.0051(8) 0.0062(8) 0.0053(8)
C1 0.0134(10) 0.0158(10) 0.0086(10) 0.0044(8) 0.0053(9) 0.0059(9)
C2 0.0107(9) 0.0115(10) 0.0140(10) 0.0038(9) 0.0042(9) 0.0027(9)
C3 0.0204(11) 0.0197(12) 0.0173(11) 0.0082(10) 0.0110(10) 0.0094(10)
C4 0.0235(12) 0.0197(12) 0.0235(13) 0.0077(10) 0.0131(11) 0.0128(10)
C5 0.0207(12) 0.0173(11) 0.0221(12) 0.0084(10) 0.0087(11) 0.0100(10)
C6 0.0175(11) 0.0160(11) 0.0174(11) 0.0086(9) 0.0091(10) 0.0061(10)
C7 0.0103(10) 0.0148(10) 0.0153(11) 0.0050(9) 0.0067(9) 0.0060(9)
C8 0.0133(10) 0.0166(11) 0.0130(10) 0.0046(9) 0.0065(9) 0.0036(9)
C9 0.0156(11) 0.0174(11) 0.0145(11) 0.0059(9) 0.0068(10) 0.0096(10)
C10 0.0241(13) 0.0173(12) 0.0220(13) 0.0065(10) 0.0011(11) 0.0045(11)
C11 0.0327(15) 0.0240(13) 0.0140(12) 0.0039(10) -0.0037(12) 0.0089(13)
C12 0.0341(15) 0.0324(14) 0.0158(12) 0.0114(11) 0.0093(11) 0.0195(13)
C13 0.0228(12) 0.0275(13) 0.0245(13) 0.0150(11) 0.0121(11) 0.0102(11)
C14 0.0162(11) 0.0247(12) 0.0164(11) 0.0089(10) 0.0088(10) 0.0060(10)
C15 0.0126(10) 0.0173(11) 0.0137(10) 0.0079(9) 0.0070(9) 0.0061(9)
C16 0.0113(10) 0.0161(11) 0.0152(11) 0.0063(9) 0.0054(9) 0.0053(9)
C17 0.0163(11) 0.0193(12) 0.0250(13) 0.0124(10) 0.0103(11) 0.0055(10)
C18 0.0151(11) 0.0178(12) 0.0344(15) 0.0092(11) 0.0062(12) 0.0015(10)
C19 0.0155(11) 0.0168(12) 0.0235(13) 0.0021(10) -0.0032(11) 0.0036(10)
C20 0.0191(12) 0.0158(11) 0.0144(11) 0.0034(9) 0.0028(10) 0.0075(10)
C21 0.0108(10) 0.0131(10) 0.0166(11) 0.0057(9) 0.0054(9) 0.0048(9)
C22 0.0133(10) 0.0164(11) 0.0142(11) 0.0063(9) 0.0056(9) 0.0079(9)
C23 0.0163(11) 0.0137(10) 0.0126(10) 0.0056(9) 0.0052(9) 0.0064(9)
C24 0.0138(11) 0.0218(12) 0.0195(12) 0.0098(10) 0.0055(10) 0.0050(10)
C25 0.0174(11) 0.0215(12) 0.0177(12) 0.0081(10) 0.0007(10) 0.0032(11)
C26 0.0299(13) 0.0188(11) 0.0138(11) 0.0084(10) 0.0058(11) 0.0106(11)
C27 0.0283(13) 0.0319(14) 0.0190(12) 0.0145(11) 0.0149(11) 0.0166(12)
C28 0.0174(11) 0.0270(13) 0.0185(12) 0.0118(11) 0.0096(10) 0.0109(11)

loop_
_atom_type_symbol
_atom_type_description
_atom_type_scat_dispersion_real
_atom_type_scat_dispersion_imag
_atom_type_scat_source
C C 0.0033 0.0016 'International Tables Vol C Tables 4.2.6.8 and 6.1.1.4'
H H 0.0000 0.0000 'International Tables Vol C Tables 4.2.6.8 and 6.1.1.4'
Br Br -0.2901 2.4595 'International Tables Vol C Tables 4.2.6.8 and 6.1.1.4'
Cu Cu 0.3201 1.2651 'International Tables Vol C Tables 4.2.6.8 and 6.1.1.4'
N N 0.0061 0.0033 'International Tables Vol C Tables 4.2.6.8 and 6.1.1.4'
S S 0.1246 0.1234 'International Tables Vol C Tables 4.2.6.8 and 6.1.1.4'

loop_
_geom_angle_atom_site_label_1
_geom_angle_atom_site_label_2
_geom_angle_atom_site_label_3
_geom_angle
_geom_angle_site_symmetry_1
_geom_angle_site_symmetry_3
_geom_angle_publ_flag
Cu2 Br1 Cu1 73.231(16) . 1_455 ?
Cu1 Br2 Cu1 81.050(17) 1_455 2_676 ?
Cu2 Br2 Cu1 89.212(16) . 2_676 ?
Cu2 Br2 Cu1 71.639(14) . 1_455 ?
Br1 Cu1 Br2 112.069(17) 1_655 2_676 ?
Br1 Cu1 Br2 100.346(16) 1_655 1_655 ?
Br1 Cu1 Cu2 51.550(13) 1_655 1_655 ?
Br2 Cu1 Br2 98.951(18) 1_655 2_676 ?
Br2 Cu1 Cu2 53.289(12) 1_655 1_655 ?
Br2 Cu1 Cu2 97.053(18) 2_676 1_655 ?
S1 Cu1 Br1 116.58(2) . 1_655 ?
S1 Cu1 Br2 124.93(2) . 1_655 ?
S1 Cu1 Br2 102.72(2) . 2_676 ?
S1 Cu1 Cu2 160.03(2) . 1_655 ?
Br1 Cu2 Br2 105.350(16) . . ?
Br1 Cu2 Cu1 55.219(13) . 1_455 ?
Br2 Cu2 Cu1 55.072(13) . 1_455 ?
S2 Cu2 Br1 132.64(2) . . ?
S2 Cu2 Br2 121.92(2) . . ?
S2 Cu2 Cu1 157.26(2) . 1_455 ?
C1 S1 Cu1 113.11(8) . . ?
C15 S2 Cu2 109.64(8) . . ?
C1 N1 C21 122.12(19) . . ?
C1 N1 C22 123.3(2) . . ?
C21 N1 C22 114.54(18) . . ?
C7 N2 C8 115.91(18) . . ?
C15 N2 C7 122.8(2) . . ?
C15 N2 C8 121.26(19) . . ?
N1 C1 S1 122.93(18) . . ?
N1 C1 C2 116.9(2) . . ?
C2 C1 S1 120.14(16) . . ?
C3 C2 C1 119.8(2) . . ?
C7 C2 C1 121.1(2) . . ?
C7 C2 C3 119.0(2) . . ?
C4 C3 C2 120.1(2) . . ?
C5 C4 C3 120.4(2) . . ?
C4 C5 C6 120.4(2) . . ?
C7 C6 C5 119.0(2) . . ?
C2 C7 N2 119.6(2) . . ?
C2 C7 C6 121.1(2) . . ?
C6 C7 N2 118.9(2) . . ?
N2 C8 C9 115.1(2) . . ?
C10 C9 C8 117.8(2) . . ?
C10 C9 C14 119.1(2) . . ?
C14 C9 C8 123.1(2) . . ?
C9 C10 C11 120.7(3) . . ?
C12 C11 C10 119.8(3) . . ?
C13 C12 C11 119.7(3) . . ?
C12 C13 C14 120.6(3) . . ?
C13 C14 C9 120.1(2) . . ?
N2 C15 S2 121.60(18) . . ?
N2 C15 C16 117.5(2) . . ?
C16 C15 S2 120.90(17) . . ?
C17 C16 C15 120.1(2) . . ?
C21 C16 C15 121.0(2) . . ?
C21 C16 C17 118.9(2) . . ?
C18 C17 C16 120.3(2) . . ?
C17 C18 C19 120.3(3) . . ?
C20 C19 C18 120.0(2) . . ?
C19 C20 C21 119.7(2) . . ?
C16 C21 N1 119.7(2) . . ?
C16 C21 C20 120.8(2) . . ?
C20 C21 N1 119.2(2) . . ?
N1 C22 C23 113.95(19) . . ?
C24 C23 C22 119.8(2) . . ?
C28 C23 C22 121.1(2) . . ?
C28 C23 C24 118.9(2) . . ?
C25 C24 C23 120.2(2) . . ?
C26 C25 C24 120.0(2) . . ?
C27 C26 C25 119.7(2) . . ?
C28 C27 C26 120.6(2) . . ?
C27 C28 C23 120.5(2) . . ?

loop_
_geom_bond_atom_site_label_1
_geom_bond_atom_site_label_2
_geom_bond_distance
_geom_bond_site_symmetry_2
_geom_bond_publ_flag
Br1 Cu1 2.4922(5) 1_455 ?
Br1 Cu2 2.3763(5) . ?
Br2 Cu1 2.5097(5) 1_455 ?
Br2 Cu1 2.5881(6) 2_676 ?
Br2 Cu2 2.4540(5) . ?
Cu1 Cu2 2.9053(5) 1_655 ?
Cu1 S1 2.2343(7) . ?
Cu2 S2 2.2059(7) . ?
S1 C1 1.672(2) . ?
S2 C15 1.686(2) . ?
N1 C1 1.338(3) . ?
N1 C21 1.446(3) . ?
N1 C22 1.492(3) . ?
N2 C7 1.453(3) . ?
N2 C8 1.482(3) . ?
N2 C15 1.340(3) . ?
C1 C2 1.488(3) . ?
C2 C3 1.402(3) . ?
C2 C7 1.388(3) . ?
C3 C4 1.388(3) . ?
C4 C5 1.378(4) . ?
C5 C6 1.396(3) . ?
C6 C7 1.392(3) . ?
C8 C9 1.517(3) . ?
C9 C10 1.385(4) . ?
C9 C14 1.393(4) . ?
C10 C11 1.392(4) . ?
C11 C12 1.389(4) . ?
C12 C13 1.374(4) . ?
C13 C14 1.392(4) . ?
C15 C16 1.488(3) . ?
C16 C17 1.403(3) . ?
C16 C21 1.390(3) . ?
C17 C18 1.383(4) . ?
C18 C19 1.390(4) . ?
C19 C20 1.387(4) . ?
C20 C21 1.393(3) . ?
C22 C23 1.509(3) . ?
C23 C24 1.403(3) . ?
C23 C28 1.398(3) . ?
C24 C25 1.395(3) . ?
C25 C26 1.390(4) . ?
C26 C27 1.390(4) . ?
C27 C28 1.379(4) . ?

loop_
_geom_torsion_atom_site_label_1
_geom_torsion_atom_site_label_2
_geom_torsion_atom_site_label_3
_geom_torsion_atom_site_label_4
_geom_torsion
_geom_torsion_site_symmetry_1
_geom_torsion_site_symmetry_2
_geom_torsion_site_symmetry_3
_geom_torsion_site_symmetry_4
_geom_torsion_publ_flag
Cu1 S1 C1 N1 169.52(16) . . . . ?
Cu1 S1 C1 C2 -9.4(2) . . . . ?
Cu2 S2 C15 N2 172.97(17) . . . . ?
Cu2 S2 C15 C16 -8.9(2) . . . . ?
S1 C1 C2 C3 -65.1(3) . . . . ?
S1 C1 C2 C7 112.0(2) . . . . ?
S2 C15 C16 C17 -60.5(3) . . . . ?
S2 C15 C16 C21 117.0(2) . . . . ?
N1 C1 C2 C3 115.9(2) . . . . ?
N1 C1 C2 C7 -67.0(3) . . . . ?
N1 C22 C23 C24 113.6(2) . . . . ?
N1 C22 C23 C28 -70.2(3) . . . . ?
N2 C8 C9 C10 168.1(2) . . . . ?
N2 C8 C9 C14 -14.2(3) . . . . ?
N2 C15 C16 C17 117.8(2) . . . . ?
N2 C15 C16 C21 -64.7(3) . . . . ?
C1 N1 C21 C16 76.0(3) . . . . ?
C1 N1 C21 C20 -111.4(3) . . . . ?
C1 N1 C22 C23 97.2(3) . . . . ?
C1 C2 C3 C4 177.5(2) . . . . ?
C1 C2 C7 N2 -2.9(3) . . . . ?
C1 C2 C7 C6 -175.6(2) . . . . ?
C2 C3 C4 C5 -1.1(4) . . . . ?
C3 C2 C7 N2 174.2(2) . . . . ?
C3 C2 C7 C6 1.6(3) . . . . ?
C3 C4 C5 C6 0.1(4) . . . . ?
C4 C5 C6 C7 1.7(4) . . . . ?
C5 C6 C7 N2 -175.2(2) . . . . ?
C5 C6 C7 C2 -2.5(4) . . . . ?
C7 N2 C8 C9 -93.1(2) . . . . ?
C7 N2 C15 S2 176.47(17) . . . . ?
C7 N2 C15 C16 -1.7(3) . . . . ?
C7 C2 C3 C4 0.2(4) . . . . ?
C8 N2 C7 C2 -104.3(2) . . . . ?
C8 N2 C7 C6 68.5(3) . . . . ?
C8 N2 C15 S2 -5.7(3) . . . . ?
C8 N2 C15 C16 176.1(2) . . . . ?
C8 C9 C10 C11 176.7(2) . . . . ?
C8 C9 C14 C13 -177.4(2) . . . . ?
C9 C10 C11 C12 0.5(4) . . . . ?
C10 C9 C14 C13 0.2(4) . . . . ?
C10 C11 C12 C13 0.9(4) . . . . ?
C11 C12 C13 C14 -1.8(4) . . . . ?
C12 C13 C14 C9 1.2(4) . . . . ?
C14 C9 C10 C11 -1.1(4) . . . . ?
C15 N2 C7 C2 73.6(3) . . . . ?
C15 N2 C7 C6 -113.6(3) . . . . ?
C15 N2 C8 C9 88.9(3) . . . . ?
C15 C16 C17 C18 178.5(2) . . . . ?
C15 C16 C21 N1 -6.3(3) . . . . ?
C15 C16 C21 C20 -178.8(2) . . . . ?
C16 C17 C18 C19 0.5(4) . . . . ?
C17 C16 C21 N1 171.3(2) . . . . ?
C17 C16 C21 C20 -1.2(3) . . . . ?
C17 C18 C19 C20 -1.6(4) . . . . ?
C18 C19 C20 C21 1.3(4) . . . . ?
C19 C20 C21 N1 -172.4(2) . . . . ?
C19 C20 C21 C16 0.1(3) . . . . ?
C21 N1 C1 S1 179.31(17) . . . . ?
C21 N1 C1 C2 -1.7(3) . . . . ?
C21 N1 C22 C23 -85.4(2) . . . . ?
C21 C16 C17 C18 0.9(3) . . . . ?
C22 N1 C1 S1 -3.4(3) . . . . ?
C22 N1 C1 C2 175.5(2) . . . . ?
C22 N1 C21 C16 -101.5(2) . . . . ?
C22 N1 C21 C20 71.1(3) . . . . ?
C22 C23 C24 C25 175.4(2) . . . . ?
C22 C23 C28 C27 -175.9(2) . . . . ?
C23 C24 C25 C26 1.1(4) . . . . ?
C24 C23 C28 C27 0.3(4) . . . . ?
C24 C25 C26 C27 -0.9(4) . . . . ?
C25 C26 C27 C28 0.4(4) . . . . ?
C26 C27 C28 C23 -0.1(4) . . . . ?
C28 C23 C24 C25 -0.8(4) . . . . ?
